data_2207758
loop_
_publ_author_name
'Tsonko Kolev'
'Rumyana Bakalska'
'Boris Shivachev'
'Rosica Petrova'

_publ_section_title
;
 Codeinone
;
_journal_coeditor_code CV6610
_journal_issue 1
_journal_name_full 'Acta Crystallographica Section E'
_journal_page_first o255
_journal_page_last o257
_journal_paper_doi 10.1107/S1600536805039231
_journal_volume 62
_journal_year 2006
_chemical_formula_iupac 'C18 H19 N O3'
_chemical_formula_moiety 'C18 H19 N O3'
_chemical_formula_sum 'C18 H19 N O3'
_chemical_formula_weight 297.34
_chemical_name_common codeinone
_chemical_name_systematic
;
4,5\a-epoxy-3-methoxy-17-methylmorphin-7-ene-6-one
;
_space_group_IT_number 19
_symmetry_cell_setting orthorhombic
_symmetry_space_group_name_Hall 'P 2ac 2ab'
_symmetry_space_group_name_H-M 'P 21 21 21'
_atom_sites_solution_hydrogens geom
_atom_sites_solution_primary direct
_atom_sites_solution_secondary difmap
_audit_creation_method SHELXL97
_cell_angle_alpha 90.00
_cell_angle_beta 90.00
_cell_angle_gamma 90.00
_cell_formula_units_Z 4
_cell_length_a 7.2541(10)
_cell_length_b 14.0943(14)
_cell_length_c 14.3507(15)
_cell_measurement_reflns_used 22
_cell_measurement_temperature 290(2)
_cell_measurement_theta_max 17.69
_cell_measurement_theta_min 16.28
_cell_volume 1467.2(3)
_computing_cell_refinement 'CAD-4 EXPRESS'
_computing_data_collection 'CAD-4 EXPRESS (Enraf--Nonius, 1994)'
_computing_data_reduction 'XCAD4 (Harms & Wocadlo, 1995)'
_computing_molecular_graphics
;
ORTEP-3 for Windows (Farrugia, 1997) and MERCURY (Version 1.3; Bruno
<i>et al.</i>,  2002)
;
_computing_publication_material 'WinGX (Farrugia, 1999)'
_computing_structure_refinement 'SHELXL97 (Sheldrick, 1997)'
_computing_structure_solution 'SHELXS97 (Sheldrick, 1997)'
_diffrn_ambient_temperature 290(2)
_diffrn_measured_fraction_theta_full 0.999
_diffrn_measured_fraction_theta_max 0.999
_diffrn_measurement_device '\k-geometry diffractometer'
_diffrn_measurement_device_type 'Enraf--Nonius CAD-4'
_diffrn_measurement_method 'Non-profiled \w/2\q'
_diffrn_radiation_monochromator graphite
_diffrn_radiation_source 'fine-focus sealed tube'
_diffrn_radiation_type MoK\a
_diffrn_radiation_wavelength 0.71073
_diffrn_reflns_av_R_equivalents 0.1720
_diffrn_reflns_av_sigmaI/netI 0.1247
_diffrn_reflns_limit_h_max 9
_diffrn_reflns_limit_h_min 0
_diffrn_reflns_limit_k_max 18
_diffrn_reflns_limit_k_min -18
_diffrn_reflns_limit_l_max 18
_diffrn_reflns_limit_l_min -18
_diffrn_reflns_number 7258
_diffrn_reflns_theta_full 27.97
_diffrn_reflns_theta_max 27.97
_diffrn_reflns_theta_min 2.03
_diffrn_standards_decay_% 2
_diffrn_standards_interval_time 120
_diffrn_standards_number 3
_exptl_absorpt_coefficient_mu 0.092
_exptl_absorpt_correction_type none
_exptl_crystal_colour colourless
_exptl_crystal_density_diffrn 1.346
_exptl_crystal_density_method 'not measured'
_exptl_crystal_description prismatic
_exptl_crystal_F_000 632
_exptl_crystal_size_max 0.18
_exptl_crystal_size_mid 0.16
_exptl_crystal_size_min 0.15
_refine_diff_density_max 0.160
_refine_diff_density_min -0.178
_refine_ls_extinction_coef 0.0128(18)
_refine_ls_extinction_expression Fc^*^=kFc[1+0.001xFc^2^\l^3^/sin(2\q)]^-1/4^
_refine_ls_extinction_method 'SHELXL97 (Sheldrick, 1997)'
_refine_ls_goodness_of_fit_ref 1.016
_refine_ls_hydrogen_treatment constr
_refine_ls_matrix_type full
_refine_ls_number_parameters 200
_refine_ls_number_reflns 2032
_refine_ls_number_restraints 0
_refine_ls_restrained_S_all 1.016
_refine_ls_R_factor_all 0.1714
_refine_ls_R_factor_gt 0.0604
_refine_ls_shift/su_max 0.000
_refine_ls_shift/su_mean 0.000
_refine_ls_structure_factor_coef Fsqd
_refine_ls_weighting_details 'calc w = 1/[\s^2^(Fo^2^)+(0.0344P)^2^] where P=(Fo^2^+2Fc^2^)/3'
_refine_ls_weighting_scheme calc
_refine_ls_wR_factor_gt 0.0913
_refine_ls_wR_factor_ref 0.1182
_reflns_number_gt 987
_reflns_number_total 2032
_reflns_threshold_expression I>2\s(I)
_cod_data_source_file cv6610.cif
_cod_data_source_block I
_cod_depositor_comments
;
The following automatic conversions were performed:

'_chemical_melting_point' value 'not measured' was changed to '?' -
the value is undefined or not given.

Automatic conversion script
Id: cif_fix_values 1646 2011-03-28 12:23:43Z adriana 

The following automatic conversions were performed:

'_chemical_melting_point' value 'not measured' was changed to '?' -
the value is undefined or not given.

Automatic conversion script
Id: cif_fix_values 1715 2011-07-08 13:25:40Z adriana 
;
_cod_database_code 2207758
_cod_database_fobs_code 2207758

loop_
_symmetry_equiv_pos_as_xyz
'x, y, z'
'-x+1/2, -y, z+1/2'
'x+1/2, -y+1/2, -z'
'-x, y+1/2, -z+1/2'

loop_
_atom_site_label
_atom_site_fract_x
_atom_site_fract_y
_atom_site_fract_z
_atom_site_U_iso_or_equiv
_atom_site_adp_type
_atom_site_calc_flag
_atom_site_refinement_flags
_atom_site_occupancy
_atom_site_type_symbol
N1 1.2910(6) 0.4138(3) 0.7428(2) 0.0481(10) Uani d . 1 N
O1 0.5791(5) 0.6486(2) 0.5119(2) 0.0575(9) Uani d . 1 O
O2 0.7983(4) 0.48246(17) 0.49336(18) 0.0429(8) Uani d . 1 O
O3 0.6008(6) 0.3076(2) 0.4889(2) 0.0700(11) Uani d . 1 O
C1 0.7832(7) 0.6168(3) 0.7470(3) 0.0467(12) Uani d . 1 C
H1 0.7759 0.6433 0.8062 0.056 Uiso calc R 1 H
C2 0.6847(8) 0.6569(3) 0.6747(3) 0.0468(12) Uani d . 1 C
H2 0.6181 0.7122 0.6858 0.056 Uiso calc R 1 H
C3 0.6818(7) 0.6173(3) 0.5859(3) 0.0409(11) Uani d . 1 C
C4 0.7905(6) 0.5387(3) 0.5723(3) 0.0367(10) Uani d . 1 C
C5 0.8760(6) 0.3921(3) 0.5255(3) 0.0382(11) Uani d . 1 C
H5 0.9501 0.3635 0.4758 0.046 Uiso calc R 1 H
C6 0.7138(7) 0.3272(3) 0.5490(3) 0.0474(12) Uani d . 1 C
C7 0.6934(8) 0.2932(3) 0.6438(3) 0.0580(14) Uani d . 1 C
H7 0.5832 0.2643 0.6609 0.070 Uiso calc R 1 H
C8 0.8256(8) 0.3018(3) 0.7074(3) 0.0564(14) Uani d . 1 C
H8 0.8029 0.2795 0.7673 0.068 Uiso calc R 1 H
C9 1.0988(7) 0.3944(3) 0.7720(3) 0.0436(12) Uani d . 1 C
H9 1.1039 0.3481 0.8228 0.052 Uiso calc R 1 H
C10 0.9879(7) 0.4799(3) 0.8073(3) 0.0548(14) Uani d . 1 C
H10A 0.8951 0.4574 0.8506 0.066 Uiso calc R 1 H
H10B 1.0703 0.5214 0.8415 0.066 Uiso calc R 1 H
C11 0.8938(7) 0.5371(3) 0.7325(3) 0.0403(11) Uani d . 1 C
C12 0.8970(7) 0.5025(3) 0.6428(3) 0.0374(11) Uani d . 1 C
C13 0.9998(6) 0.4165(3) 0.6086(3) 0.0370(11) Uani d . 1 C
C14 1.0065(7) 0.3447(3) 0.6874(3) 0.0432(12) Uani d . 1 C
H14 1.0889 0.2934 0.6677 0.052 Uiso calc R 1 H
C15 1.1965(7) 0.4410(3) 0.5809(3) 0.0467(12) Uani d . 1 C
H15A 1.2568 0.3850 0.5562 0.056 Uiso calc R 1 H
H15B 1.1949 0.4889 0.5324 0.056 Uiso calc R 1 H
C16 1.3037(7) 0.4777(3) 0.6639(3) 0.0529(13) Uani d . 1 C
H16A 1.4321 0.4854 0.6466 0.063 Uiso calc R 1 H
H16B 1.2561 0.5394 0.6816 0.063 Uiso calc R 1 H
C17 1.4038(8) 0.4485(4) 0.8207(3) 0.0691(16) Uani d . 1 C
H17A 1.3950 0.4049 0.8720 0.104 Uiso calc R 1 H
H17B 1.3601 0.5097 0.8399 0.104 Uiso calc R 1 H
H17C 1.5300 0.4534 0.8012 0.104 Uiso calc R 1 H
C18 0.4366(8) 0.7148(4) 0.5298(4) 0.082(2) Uani d . 1 C
H18A 0.3755 0.7304 0.4725 0.122 Uiso calc R 1 H
H18B 0.4884 0.7712 0.5566 0.122 Uiso calc R 1 H
H18C 0.3494 0.6875 0.5724 0.122 Uiso calc R 1 H

loop_
_atom_site_aniso_label
_atom_site_aniso_U_11
_atom_site_aniso_U_22
_atom_site_aniso_U_33
_atom_site_aniso_U_12
_atom_site_aniso_U_13
_atom_site_aniso_U_23
N1 0.041(2) 0.058(2) 0.045(2) 0.001(2) -0.006(2) 0.0044(19)
O1 0.063(2) 0.0458(18) 0.063(2) 0.0188(19) -0.009(2) 0.0017(17)
O2 0.0564(19) 0.0374(14) 0.0349(15) 0.0056(16) -0.0042(17) -0.0022(13)
O3 0.073(3) 0.069(2) 0.068(2) -0.020(2) -0.020(2) -0.0067(19)
C1 0.058(3) 0.041(3) 0.041(3) -0.001(3) 0.006(3) -0.010(2)
C2 0.054(3) 0.033(2) 0.053(3) 0.001(3) 0.003(3) -0.005(2)
C3 0.045(3) 0.034(2) 0.044(3) -0.002(2) -0.008(3) 0.010(2)
C4 0.044(3) 0.030(2) 0.036(2) -0.003(2) 0.001(2) 0.0016(19)
C5 0.040(3) 0.031(2) 0.043(3) 0.011(2) 0.006(2) 0.0003(19)
C6 0.050(3) 0.046(3) 0.047(3) -0.001(3) 0.000(3) -0.011(2)
C7 0.058(4) 0.052(3) 0.064(3) -0.023(3) 0.007(3) 0.002(3)
C8 0.061(4) 0.062(3) 0.046(3) -0.014(3) 0.008(3) 0.013(2)
C9 0.045(3) 0.052(3) 0.034(2) 0.006(3) -0.002(2) 0.010(2)
C10 0.057(3) 0.068(3) 0.040(3) 0.001(3) -0.005(3) -0.003(2)
C11 0.042(3) 0.038(2) 0.041(3) -0.005(2) -0.001(2) -0.002(2)
C12 0.039(3) 0.034(2) 0.038(3) -0.008(2) 0.000(2) 0.003(2)
C13 0.034(3) 0.039(2) 0.039(3) -0.003(2) 0.004(2) 0.002(2)
C14 0.047(3) 0.042(2) 0.041(2) 0.001(3) 0.001(2) 0.006(2)
C15 0.044(3) 0.051(3) 0.045(3) 0.004(3) 0.006(3) 0.003(2)
C16 0.036(3) 0.059(3) 0.064(3) -0.005(3) 0.003(3) 0.003(3)
C17 0.049(3) 0.089(4) 0.070(4) 0.003(3) -0.018(3) -0.008(3)
C18 0.093(5) 0.068(4) 0.084(4) 0.034(4) -0.028(4) -0.003(3)

loop_
_atom_type_symbol
_atom_type_description
_atom_type_scat_dispersion_real
_atom_type_scat_dispersion_imag
_atom_type_scat_source
C C 0.0033 0.0000 'International Tables Vol C Tables 4.2.6.8 and 6.1.1.4'
H H 0.0000 0.0000 'International Tables Vol C Tables 4.2.6.8 and 6.1.1.4'
N N 0.0061 0.0000 'International Tables Vol C Tables 4.2.6.8 and 6.1.1.4'
O O 0.0106 0.0000 'International Tables Vol C Tables 4.2.6.8 and 6.1.1.4'

loop_
_geom_angle_atom_site_label_1
_geom_angle_atom_site_label_2
_geom_angle_atom_site_label_3
_geom_angle
C16 N1 C17 110.6(4)
C16 N1 C9 113.3(4)
C17 N1 C9 111.7(4)
C3 O1 C18 117.9(4)
C4 O2 C5 104.8(3)
C2 C1 C11 121.0(4)
C2 C1 H1 119.5
C11 C1 H1 119.5
C1 C2 C3 122.1(4)
C1 C2 H2 118.9
C3 C2 H2 118.9
O1 C3 C4 117.5(4)
O1 C3 C2 126.1(4)
C4 C3 C2 116.4(4)
C12 C4 C3 121.2(4)
C12 C4 O2 111.6(3)
C3 C4 O2 127.0(4)
O2 C5 C6 107.0(3)
O2 C5 C13 105.9(3)
C6 C5 C13 114.5(3)
O2 C5 H5 109.8
C6 C5 H5 109.8
C13 C5 H5 109.8
O3 C6 C7 121.3(5)
O3 C6 C5 119.7(4)
C7 C6 C5 118.9(4)
C8 C7 C6 122.7(5)
C8 C7 H7 118.6
C6 C7 H7 118.6
C7 C8 C14 123.1(4)
C7 C8 H8 118.4
C14 C8 H8 118.4
N1 C9 C10 116.2(4)
N1 C9 C14 105.5(4)
C10 C9 C14 112.7(4)
N1 C9 H9 107.3
C10 C9 H9 107.3
C14 C9 H9 107.3
C11 C10 C9 115.0(4)
C11 C10 H10A 108.5
C9 C10 H10A 108.5
C11 C10 H10B 108.5
C9 C10 H10B 108.5
H10A C10 H10B 107.5
C12 C11 C1 115.7(4)
C12 C11 C10 118.0(4)
C1 C11 C10 125.8(4)
C4 C12 C11 123.3(4)
C4 C12 C13 109.8(4)
C11 C12 C13 126.7(4)
C12 C13 C14 108.0(3)
C12 C13 C15 111.6(4)
C14 C13 C15 108.4(4)
C12 C13 C5 98.3(4)
C14 C13 C5 116.6(4)
C15 C13 C5 113.4(4)
C8 C14 C13 113.0(4)
C8 C14 C9 114.7(4)
C13 C14 C9 107.2(4)
C8 C14 H14 107.2
C13 C14 H14 107.2
C9 C14 H14 107.2
C16 C15 C13 110.7(4)
C16 C15 H15A 109.5
C13 C15 H15A 109.5
C16 C15 H15B 109.5
C13 C15 H15B 109.5
H15A C15 H15B 108.1
N1 C16 C15 111.7(4)
N1 C16 H16A 109.3
C15 C16 H16A 109.3
N1 C16 H16B 109.3
C15 C16 H16B 109.3
H16A C16 H16B 107.9
N1 C17 H17A 109.5
N1 C17 H17B 109.5
H17A C17 H17B 109.5
N1 C17 H17C 109.5
H17A C17 H17C 109.5
H17B C17 H17C 109.5
O1 C18 H18A 109.5
O1 C18 H18B 109.5
H18A C18 H18B 109.5
O1 C18 H18C 109.5
H18A C18 H18C 109.5
H18B C18 H18C 109.5

loop_
_geom_bond_atom_site_label_1
_geom_bond_atom_site_label_2
_geom_bond_distance
N1 C16 1.450(5)
N1 C17 1.469(6)
N1 C9 1.482(6)
O1 C3 1.371(5)
O1 C18 1.415(6)
O2 C4 1.384(4)
O2 C5 1.468(4)
O3 C6 1.221(5)
C1 C2 1.380(6)
C1 C11 1.396(6)
C1 H1 0.9300
C2 C3 1.391(5)
C2 H2 0.9300
C3 C4 1.374(5)
C4 C12 1.370(5)
C5 C6 1.527(6)
C5 C13 1.532(6)
C5 H5 0.9800
C6 C7 1.450(6)
C7 C8 1.329(7)
C7 H7 0.9300
C8 C14 1.473(6)
C8 H8 0.9300
C9 C10 1.535(6)
C9 C14 1.553(6)
C9 H9 0.9800
C10 C11 1.506(6)
C10 H10A 0.9700
C10 H10B 0.9700
C11 C12 1.377(5)
C12 C13 1.505(6)
C13 C14 1.519(5)
C13 C15 1.521(6)
C14 H14 0.9800
C15 C16 1.513(6)
C15 H15A 0.9700
C15 H15B 0.9700
C16 H16A 0.9700
C16 H16B 0.9700
C17 H17A 0.9600
C17 H17B 0.9600
C17 H17C 0.9600
C18 H18A 0.9600
C18 H18B 0.9600
C18 H18C 0.9600

loop_
_geom_hbond_atom_site_label_D
_geom_hbond_atom_site_label_H
_geom_hbond_atom_site_label_A
_geom_hbond_site_symmetry_A
_geom_hbond_distance_DH
_geom_hbond_distance_HA
_geom_hbond_distance_DA
_geom_hbond_angle_DHA
_geom_hbond_publ_flag
C18 H18A O1 3_466 0.96 2.75 3.285(6) 116 yes
C10 H10A O2 2_665 0.97 2.62 3.423(5) 140 yes
C14 H14 O3 3_556 0.98 2.66 3.389(6) 131 yes
C5 H5 O3 3_556 0.98 2.70 3.260(5) 117 yes

loop_
_geom_torsion_atom_site_label_1
_geom_torsion_atom_site_label_2
_geom_torsion_atom_site_label_3
_geom_torsion_atom_site_label_4
_geom_torsion
_geom_torsion_publ_flag
C18 O1 C3 C2 -13.1(7) ?
C18 O1 C3 C4 165.8(4) ?
C5 O2 C4 C3 -159.3(4) ?
C5 O2 C4 C12 15.8(4) ?
C4 O2 C5 C6 93.4(4) ?
C4 O2 C5 C13 -29.1(4) ?
C16 N1 C9 C10 -63.2(5) ?
C16 N1 C9 C14 62.5(5) yes
C17 N1 C9 C10 62.6(5) ?
C17 N1 C9 C14 -171.8(4) ?
C9 N1 C16 C15 -56.6(5) ?
C17 N1 C16 C15 177.1(4) ?
C11 C1 C2 C3 3.8(7) ?
C2 C1 C11 C10 -171.8(5) ?
C2 C1 C11 C12 0.1(7) ?
C1 C2 C3 O1 175.6(5) ?
C1 C2 C3 C4 -3.4(7) ?
O1 C3 C4 O2 -5.1(6) ?
O1 C3 C4 C12 -179.8(4) ?
C2 C3 C4 O2 173.9(4) ?
C2 C3 C4 C12 -0.7(6) ?
O2 C4 C12 C11 -170.7(4) ?
O2 C4 C12 C13 4.2(5) yes
C3 C4 C12 C11 4.7(6) ?
C3 C4 C12 C13 179.6(4) ?
O2 C5 C6 O3 58.9(5) ?
O2 C5 C6 C7 -118.7(4) ?
C13 C5 C6 O3 176.0(4) ?
C13 C5 C6 C7 -1.6(5) yes
O2 C5 C13 C12 29.7(4) ?
O2 C5 C13 C14 144.8(4) yes
O2 C5 C13 C15 -88.2(4) ?
C6 C5 C13 C12 -87.9(4) ?
C6 C5 C13 C14 27.1(5) ?
C6 C5 C13 C15 154.1(4) ?
O3 C6 C7 C8 170.2(5) ?
C5 C6 C7 C8 -12.2(7) ?
C6 C7 C8 C14 -1.2(8) yes
C7 C8 C14 C9 150.2(5) ?
C7 C8 C14 C13 26.9(7) yes
N1 C9 C10 C11 85.8(5) ?
C14 C9 C10 C11 -36.2(6) yes
N1 C9 C14 C8 168.3(4) ?
N1 C9 C14 C13 -65.4(5) ?
C10 C9 C14 C8 -63.9(5) ?
C10 C9 C14 C13 62.4(5) ?
C9 C10 C11 C1 179.0(4) ?
C9 C10 C11 C12 7.3(6) ?
C1 C11 C12 C4 -4.2(6) ?
C1 C11 C12 C13 -178.3(4) ?
C10 C11 C12 C4 168.3(4) ?
C10 C11 C12 C13 -5.8(7) yes
C4 C12 C13 C5 -21.0(4) yes
C4 C12 C13 C14 -142.6(4) ?
C4 C12 C13 C15 98.4(4) ?
C11 C12 C13 C5 153.7(4) ?
C11 C12 C13 C14 32.1(6) ?
C11 C12 C13 C15 -86.9(5) yes
C5 C13 C14 C8 -39.1(6) ?
C5 C13 C14 C9 -166.4(4) ?
C12 C13 C14 C8 70.3(5) ?
C12 C13 C14 C9 -56.9(5) ?
C15 C13 C14 C8 -168.6(4) ?
C15 C13 C14 C9 64.1(5) yes
C5 C13 C15 C16 172.0(3) ?
C12 C13 C15 C16 62.1(4) ?
C14 C13 C15 C16 -56.7(5) ?
C13 C15 C16 N1 52.0(5) yes

loop_
_cod_related_entry_id
_cod_related_entry_database
_cod_related_entry_code
1 ChemSpider 21179907
